data_2210208
loop_
_publ_author_name
'Xu-Hui Liu'
'Jin-Hua Cai'
'Yi-Min Jiang'
'Ying-Heng Huang'
'Xiu-Ju Yin'

_publ_section_title
;Triaqua[<i>N</i>-(5-formysalicylidene)glycinato(2--)-\k^3^<i>O</i>,<i>N</i>,<i>O</i>']nickel(II)
 monohydrate
;
_journal_coeditor_code EZ2018
_journal_issue 9
_journal_name_full 'Acta Crystallographica Section E'
_journal_page_first m2119
_journal_page_last m2121
_journal_paper_doi 10.1107/S1600536806030698
_journal_volume 62
_journal_year 2006
_chemical_formula_iupac '[Ni (C10 H7 N O4) (H2 O)3], H2 O'
_chemical_formula_moiety 'C10 H13 N Ni O7, H2 O'
_chemical_formula_sum 'C10 H15 N Ni O8'
_chemical_formula_weight 335.92
_chemical_name_systematic
;Triaqua[N-(5-formysalicylidene)glycinato(2-)-\k^3^O,N,O']nickel(II)
 monohydrate
;
_space_group_IT_number 61
_symmetry_cell_setting orthorhombic
_symmetry_space_group_name_Hall '-P 2ac 2ab'
_symmetry_space_group_name_H-M 'P b c a'
_atom_sites_solution_hydrogens geom
_atom_sites_solution_primary direct
_atom_sites_solution_secondary difmap
_audit_creation_method SHELXL-97
_cell_angle_alpha 90.00
_cell_angle_beta 90.00
_cell_angle_gamma 90.00
_cell_formula_units_Z 8
_cell_length_a 11.158(4)
_cell_length_b 7.674(3)
_cell_length_c 30.950(12)
_cell_measurement_reflns_used 834
_cell_measurement_temperature 293(2)
_cell_measurement_theta_max 26.6
_cell_measurement_theta_min 3.3
_cell_volume 2650.1(17)
_computing_cell_refinement 'SAINT (Bruker, 1998)'
_computing_data_collection 'SMART (Bruker, 1998)'
_computing_data_reduction SAINT
_computing_molecular_graphics 'SHELXTL (Sheldrick, 1997b)'
_computing_publication_material SHELXTL
_computing_structure_refinement 'SHELXL97 (Sheldrick, 1997a)'
_computing_structure_solution 'SHELXS97 (Sheldrick, 1997a)'
_diffrn_ambient_temperature 293(2)
_diffrn_measured_fraction_theta_full 0.998
_diffrn_measured_fraction_theta_max 0.998
_diffrn_measurement_device_type 'Bruker SMART CCD area-detector'
_diffrn_measurement_method '\f and \w'
_diffrn_radiation_monochromator graphite
_diffrn_radiation_source 'fine-focus sealed tube'
_diffrn_radiation_type MoK\a
_diffrn_radiation_wavelength 0.71073
_diffrn_reflns_av_R_equivalents 0.057
_diffrn_reflns_av_sigmaI/netI 0.045
_diffrn_reflns_limit_h_max 12
_diffrn_reflns_limit_h_min -14
_diffrn_reflns_limit_k_max 9
_diffrn_reflns_limit_k_min -9
_diffrn_reflns_limit_l_max 39
_diffrn_reflns_limit_l_min -35
_diffrn_reflns_number 12108
_diffrn_reflns_theta_full 27.0
_diffrn_reflns_theta_max 27.0
_diffrn_reflns_theta_min 1.3
_diffrn_standards_decay_% 6.83
_diffrn_standards_number 0
_exptl_absorpt_coefficient_mu 1.501
_exptl_absorpt_correction_T_max 0.889
_exptl_absorpt_correction_T_min 0.806
_exptl_absorpt_correction_type multi-scan
_exptl_absorpt_process_details '(SADABS; Sheldrick, 1996)'
_exptl_crystal_colour green
_exptl_crystal_density_diffrn 1.684
_exptl_crystal_density_method 'not measured'
_exptl_crystal_description block
_exptl_crystal_F_000 1392
_exptl_crystal_size_max 0.15
_exptl_crystal_size_mid 0.10
_exptl_crystal_size_min 0.08
_refine_diff_density_max 0.43
_refine_diff_density_min -0.37
_refine_ls_extinction_method none
_refine_ls_goodness_of_fit_ref 1.01
_refine_ls_hydrogen_treatment mixed
_refine_ls_matrix_type full
_refine_ls_number_parameters 213
_refine_ls_number_reflns 2886
_refine_ls_number_restraints 12
_refine_ls_restrained_S_all 1.01
_refine_ls_R_factor_all 0.053
_refine_ls_R_factor_gt 0.038
_refine_ls_shift/su_max 0.002
_refine_ls_shift/su_mean 0.000
_refine_ls_structure_factor_coef Fsqd
_refine_ls_weighting_details 'calc w=1/[\s^2^(Fo^2^)+(0.0494P)^2^] where P=(Fo^2^+2Fc^2^)/3'
_refine_ls_weighting_scheme calc
_refine_ls_wR_factor_gt 0.087
_refine_ls_wR_factor_ref 0.092
_reflns_number_gt 2241
_reflns_number_total 2886
_reflns_threshold_expression I>2\s(I)
_cod_data_source_file ez2018.cif
_cod_data_source_block I
_cod_original_cell_volume 2650.3(18)
_cod_database_code 2210208

loop_
_symmetry_equiv_pos_as_xyz
'x, y, z'
'-x+1/2, -y, z+1/2'
'-x, y+1/2, -z+1/2'
'x+1/2, -y+1/2, -z'
'-x, -y, -z'
'x-1/2, y, -z-1/2'
'x, -y-1/2, z-1/2'
'-x-1/2, y-1/2, z'

loop_
_atom_site_type_symbol
_atom_site_label
_atom_site_fract_x
_atom_site_fract_y
_atom_site_fract_z
_atom_site_U_iso_or_equiv
_atom_site_adp_type
_atom_site_calc_flag
_atom_site_refinement_flags
_atom_site_occupancy
Ni Ni1 0.44377(3) 0.07437(4) 0.323284(10) 0.02386(12) Uani d . 1
N N1 0.58027(18) 0.0460(3) 0.36467(7) 0.0255(5) Uani d . 1
O O1 0.35615(15) 0.2257(2) 0.36581(6) 0.0318(4) Uani d . 1
O O2 0.3782(2) 0.4080(3) 0.56583(7) 0.0630(7) Uani d . 1
O O3 0.55797(15) -0.0752(2) 0.28476(6) 0.0313(4) Uani d . 1
O O4 0.73976(16) -0.1914(3) 0.28256(6) 0.0376(5) Uani d . 1
O O5 0.36678(19) -0.1535(3) 0.34426(8) 0.0465(6) Uani d D 1
O O6 0.30500(19) 0.0830(3) 0.28062(7) 0.0401(5) Uani d D 1
O O7 0.51648(17) 0.3003(3) 0.29450(6) 0.0326(4) Uani d D 1
O O8 0.5237(3) 0.5860(3) 0.35183(9) 0.0593(7) Uani d D 1
C C1 0.5797(2) 0.0860(3) 0.40467(8) 0.0296(6) Uani d . 1
H H1 0.6455 0.0515 0.4210 0.036 Uiso calc R 1
C C2 0.4860(2) 0.1800(3) 0.42682(8) 0.0295(6) Uani d . 1
C C3 0.5015(3) 0.2085(4) 0.47092(8) 0.0356(6) Uani d . 1
H H3 0.5686 0.1614 0.4844 0.043 Uiso calc R 1
C C4 0.4216(3) 0.3036(4) 0.49553(9) 0.0380(7) Uani d . 1
C C5 0.3227(3) 0.3775(4) 0.47493(9) 0.0405(7) Uani d . 1
H H5 0.2690 0.4449 0.4907 0.049 Uiso calc R 1
C C6 0.3039(2) 0.3518(4) 0.43197(9) 0.0373(7) Uani d . 1
H H6 0.2377 0.4039 0.4190 0.045 Uiso calc R 1
C C7 0.3814(2) 0.2487(3) 0.40612(8) 0.0282(6) Uani d . 1
C C8 0.4431(3) 0.3292(4) 0.54141(10) 0.0488(8) Uani d . 1
H H8 0.5126 0.2810 0.5529 0.059 Uiso calc R 1
C C9 0.6830(2) -0.0485(3) 0.34697(8) 0.0300(6) Uani d . 1
H H9A 0.7009 -0.1478 0.3652 0.036 Uiso calc R 1
H H9B 0.7526 0.0272 0.3468 0.036 Uiso calc R 1
C C10 0.6578(2) -0.1107(3) 0.30149(8) 0.0273(6) Uani d . 1
H H5A 0.409(2) -0.247(3) 0.3456(11) 0.045(9) Uiso d D 1
H H5B 0.2970(15) -0.184(4) 0.3481(10) 0.045(9) Uiso d D 1
H H6A 0.303(3) 0.161(3) 0.2608(8) 0.050(10) Uiso d D 1
H H6B 0.282(4) -0.010(3) 0.2681(10) 0.091(15) Uiso d D 1
H H7A 0.491(3) 0.342(5) 0.2709(8) 0.065(11) Uiso d D 1
H H7B 0.5902(15) 0.291(4) 0.2917(9) 0.044(9) Uiso d D 1
H H8A 0.446(2) 0.615(9) 0.352(2) 0.20(3) Uiso d D 1
H H8B 0.534(6) 0.553(10) 0.3781(10) 0.23(4) Uiso d D 1

loop_
_atom_site_aniso_label
_atom_site_aniso_U_11
_atom_site_aniso_U_22
_atom_site_aniso_U_33
_atom_site_aniso_U_12
_atom_site_aniso_U_13
_atom_site_aniso_U_23
Ni1 0.01866(19) 0.02883(19) 0.02410(19) 0.00108(13) -0.00130(12) -0.00110(13)
N1 0.0205(10) 0.0291(11) 0.0270(11) 0.0015(9) -0.0001(8) -0.0038(9)
O1 0.0253(10) 0.0425(10) 0.0276(9) 0.0095(8) -0.0030(7) -0.0045(8)
O2 0.0616(16) 0.0918(18) 0.0357(12) 0.0088(14) 0.0070(11) -0.0192(13)
O3 0.0247(10) 0.0414(11) 0.0279(9) 0.0059(8) -0.0024(7) -0.0056(8)
O4 0.0254(10) 0.0485(12) 0.0388(10) 0.0081(9) 0.0016(8) -0.0136(9)
O5 0.0250(12) 0.0361(12) 0.0784(17) -0.0031(9) 0.0105(11) 0.0128(11)
O6 0.0394(12) 0.0424(12) 0.0386(11) -0.0023(10) -0.0154(9) 0.0024(10)
O7 0.0256(11) 0.0381(11) 0.0341(11) -0.0017(9) -0.0006(8) 0.0070(9)
O8 0.0621(18) 0.0513(15) 0.0646(18) 0.0076(13) -0.0088(13) -0.0011(12)
C1 0.0244(13) 0.0339(14) 0.0306(14) 0.0022(11) -0.0060(11) 0.0000(11)
C2 0.0293(14) 0.0324(14) 0.0267(13) 0.0015(11) 0.0003(11) -0.0021(11)
C3 0.0369(15) 0.0412(15) 0.0286(14) 0.0017(13) -0.0033(12) -0.0006(12)
C4 0.0423(17) 0.0434(16) 0.0285(14) -0.0027(14) 0.0032(12) -0.0050(13)
C5 0.0359(16) 0.0466(16) 0.0391(16) 0.0043(14) 0.0084(13) -0.0125(13)
C6 0.0293(15) 0.0468(16) 0.0358(16) 0.0100(13) -0.0003(12) -0.0058(13)
C7 0.0263(14) 0.0294(13) 0.0288(14) -0.0025(11) -0.0001(11) -0.0025(11)
C8 0.051(2) 0.060(2) 0.0352(17) -0.0008(17) 0.0027(14) -0.0053(15)
C9 0.0200(13) 0.0356(14) 0.0344(14) 0.0025(11) -0.0023(10) -0.0059(11)
C10 0.0245(14) 0.0277(13) 0.0297(14) -0.0014(11) 0.0013(10) -0.0020(11)

loop_
_atom_type_symbol
_atom_type_description
_atom_type_scat_dispersion_real
_atom_type_scat_dispersion_imag
_atom_type_scat_source
C C 0.0033 0.0016 'International Tables Vol C Tables 4.2.6.8 and 6.1.1.4'
H H 0.0000 0.0000 'International Tables Vol C Tables 4.2.6.8 and 6.1.1.4'
N N 0.0061 0.0033 'International Tables Vol C Tables 4.2.6.8 and 6.1.1.4'
O O 0.0106 0.0060 'International Tables Vol C Tables 4.2.6.8 and 6.1.1.4'
Ni Ni 0.3393 1.1124 'International Tables Vol C Tables 4.2.6.8 and 6.1.1.4'

loop_
_geom_angle_atom_site_label_1
_geom_angle_atom_site_label_2
_geom_angle_atom_site_label_3
_geom_angle
_geom_angle_publ_flag
N1 Ni1 O1 90.79(8) y
N1 Ni1 O6 175.62(9) n
O1 Ni1 O6 92.06(8) n
N1 Ni1 O5 91.34(9) n
O1 Ni1 O5 94.68(9) n
O6 Ni1 O5 85.11(10) n
N1 Ni1 O3 80.87(8) y
O1 Ni1 O3 171.27(7) y
O6 Ni1 O3 96.42(8) n
O5 Ni1 O3 88.14(9) ?
N1 Ni1 O7 93.83(8) ?
O1 Ni1 O7 89.35(8) ?
O6 Ni1 O7 89.53(9) ?
O5 Ni1 O7 173.40(9) ?
O3 Ni1 O7 88.63(8) ?
C1 N1 C9 119.1(2) ?
C1 N1 Ni1 126.25(18) ?
C9 N1 Ni1 114.22(15) ?
C7 O1 Ni1 127.30(16) ?
C10 O3 Ni1 115.09(16) ?
Ni1 O5 H5A 119.9(19) ?
Ni1 O5 H5B 133(2) ?
H5A O5 H5B 106(2) ?
Ni1 O6 H6A 121(2) ?
Ni1 O6 H6B 120(3) ?
H6A O6 H6B 104(2) ?
Ni1 O7 H7A 123(2) ?
Ni1 O7 H7B 111(2) ?
H7A O7 H7B 107(2) ?
H8A O8 H8B 101(3) ?
N1 C1 C2 125.8(2) ?
N1 C1 H1 117.1 ?
C2 C1 H1 117.1 ?
C3 C2 C7 118.8(2) ?
C3 C2 C1 117.0(2) ?
C7 C2 C1 124.2(2) ?
C4 C3 C2 122.9(3) ?
C4 C3 H3 118.6 ?
C2 C3 H3 118.6 ?
C3 C4 C5 118.3(3) ?
C3 C4 C8 120.2(3) ?
C5 C4 C8 121.5(3) ?
C6 C5 C4 120.6(3) ?
C6 C5 H5 119.7 ?
C4 C5 H5 119.7 ?
C5 C6 C7 122.5(3) ?
C5 C6 H6 118.7 ?
C7 C6 H6 118.7 ?
O1 C7 C6 119.2(2) ?
O1 C7 C2 124.0(2) ?
C6 C7 C2 116.7(2) ?
O2 C8 C4 125.4(3) ?
O2 C8 H8 117.3 ?
C4 C8 H8 117.3 ?
N1 C9 C10 111.1(2) ?
N1 C9 H9A 109.4 ?
C10 C9 H9A 109.4 ?
N1 C9 H9B 109.4 ?
C10 C9 H9B 109.4 ?
H9A C9 H9B 108.0 ?
O4 C10 O3 124.2(2) ?
O4 C10 C9 117.2(2) ?
O3 C10 C9 118.6(2) ?

loop_
_geom_bond_atom_site_label_1
_geom_bond_atom_site_label_2
_geom_bond_distance
_geom_bond_publ_flag
Ni1 N1 2.002(2) y
Ni1 O1 2.0092(18) y
Ni1 O6 2.036(2) n
Ni1 O5 2.054(2) n
Ni1 O3 2.0889(18) y
Ni1 O7 2.112(2) n
N1 C1 1.275(3) ?
N1 C9 1.463(3) ?
O1 C7 1.291(3) ?
O2 C8 1.209(4) ?
O3 C10 1.258(3) ?
O4 C10 1.251(3) ?
O5 H5A 0.857(17) ?
O5 H5B 0.823(17) ?
O6 H6A 0.857(17) ?
O6 H6B 0.851(18) ?
O7 H7A 0.846(17) ?
O7 H7B 0.831(17) ?
O8 H8A 0.89(2) ?
O8 H8B 0.86(2) ?
C1 C2 1.444(4) ?
C1 H1 0.9300 ?
C2 C3 1.393(3) ?
C2 C7 1.432(4) ?
C3 C4 1.381(4) ?
C3 H3 0.9300 ?
C4 C5 1.395(4) ?
C4 C8 1.453(4) ?
C5 C6 1.360(4) ?
C5 H5 0.9300 ?
C6 C7 1.419(4) ?
C6 H6 0.9300 ?
C8 H8 0.9300 ?
C9 C10 1.513(4) ?
C9 H9A 0.9700 ?
C9 H9B 0.9700 ?

loop_
_geom_hbond_atom_site_label_D
_geom_hbond_atom_site_label_H
_geom_hbond_atom_site_label_A
_geom_hbond_site_symmetry_A
_geom_hbond_distance_DH
_geom_hbond_distance_HA
_geom_hbond_distance_DA
_geom_hbond_angle_DHA
_geom_hbond_publ_flag
O8 H8A O5 1_565 0.89(2) 2.00(5) 2.668(4) 131(6) y
O7 H7B O4 8_765 0.831(17) 1.923(18) 2.745(3) 170(3) y
O5 H5A O8 1_545 0.857(17) 1.824(18) 2.668(4) 168(3) y
O8 H8B O2 5_666 0.86(2) 2.02(4) 2.774(4) 146(7) y
O5 H5B O1 8_655 0.823(17) 1.922(18) 2.737(3) 170(3) y
O6 H6A O4 3_655 0.857(17) 1.819(19) 2.659(3) 166(3) y
O6 H6B O4 6_556 0.851(18) 2.15(2) 2.965(3) 160(3) y
O7 H7A O3 3_655 0.846(17) 1.916(18) 2.760(3) 175(3) y
